data_2310585
loop_
_publ_author_name
'Ghose, S.'

_publ_section_title
;
 The crystal structure of salesite, Cu I O3 (O H)
;
_journal_name_full 'Acta Crystallographica (1,1948-23,1967)'
_journal_page_first 1105
_journal_page_last 1109
_journal_volume 15
_journal_year 1962
_chemical_formula_sum 'Cu H I O4'
_chemical_name_systematic 'Cu (I O3) (O H)'
_space_group_IT_number 62
_symmetry_space_group_name_Hall '-P 2ac 2n'
_symmetry_space_group_name_H-M 'P n m a'
_cell_angle_alpha 90
_cell_angle_beta 90
_cell_angle_gamma 90
_cell_formula_units_Z 4
_cell_length_a 10.8
_cell_length_b 6.71
_cell_length_c 4.79
_cell_volume 347.122
_citation_journal_id_ASTM ACCRA9
_cod_data_source_file Ghose_ACCRA9_1962_380.cif
_cod_data_source_block H1Cu1I1O4
_cod_original_cell_volume 347.1217
_cod_original_formula_sum 'H1 Cu1 I1 O4'
_cod_database_code 2310585

loop_
_symmetry_equiv_pos_as_xyz
x,y,z
-x+1/2,-y,z+1/2
x+1/2,-y+1/2,-z+1/2
-x,y+1/2,-z
-x,-y,-z
x-1/2,y,-z-1/2
-x-1/2,y-1/2,z-1/2
x,-y-1/2,z

loop_
_atom_site_label
_atom_site_type_symbol
_atom_site_fract_x
_atom_site_fract_y
_atom_site_fract_z
_atom_site_occupancy
_atom_site_U_iso_or_equiv
O2 O-2 0.388 0.25 0.174 1 0.0
I1 I+5 0.2443 0.25 -0.006 1 0.0
O3 O-2 0.166 0.049 0.178 1 0.0
Cu1 Cu+2 0 0 0 1 0.0
O1 O-2 0.029 0.25 -0.195 1 0.0
